data_2004897
loop_
_publ_author_name
'Long, D.-L.'
'Xin, X.-Q.'
'Huang, X.-Y.'
'Kang, B.-S.'

_publ_section_title
;
 Chloro(ethanedithioamide-<i>S</i>)bis(triphenylphosphine)silver(I)
;
_journal_issue 5
_journal_name_full 'Acta Crystallographica Section C'
_journal_page_first 1161
_journal_page_last 1163
_journal_paper_doi 10.1107/S0108270195013813
_journal_volume 52
_journal_year 1996
_chemical_formula_sum 'C38 H34 Ag Cl N2 P2 S2'
_chemical_formula_weight 788.09
_space_group_IT_number 14
_symmetry_cell_setting monoclinic
_symmetry_space_group_name_Hall '-P 2yn'
_symmetry_space_group_name_H-M 'P 1 21/n 1'
_atom_type_scat_source IntTabIV
_cell_angle_alpha 90
_cell_angle_beta 92.58(2)
_cell_angle_gamma 90
_cell_formula_units_Z 4
_cell_length_a 9.460(2)
_cell_length_b 19.572(4)
_cell_length_c 20.017(6)
_cell_measurement_reflns_used 25
_cell_measurement_temperature 300
_cell_measurement_theta_max 14.91
_cell_measurement_theta_min 11.42
_cell_volume 3702.4(16)
_computing_cell_refinement 'CAD-4 Software'
_computing_data_collection 'CAD-4 Software (Enraf-Nonius, 1989)'
_computing_data_reduction 'TEXSAN (Molecular Structure Corporation, 1987)'
_computing_molecular_graphics 'ORTEPII (Johnson, 1976) and PLUTO (Motherwell & Clegg, 1978)'
_computing_structure_refinement TEXSAN
_computing_structure_solution 'MITHRIL (Gilmore, 1983)'
_diffrn_measurement_device 'Enraf-Nonius CAD-4'
_diffrn_measurement_method '\w/2\q scans'
_diffrn_radiation_type MoK\a
_diffrn_radiation_wavelength 0.71073
_diffrn_reflns_av_R_equivalents 0.025
_diffrn_reflns_limit_h_max 11
_diffrn_reflns_limit_h_min 0
_diffrn_reflns_limit_k_max 23
_diffrn_reflns_limit_k_min 0
_diffrn_reflns_limit_l_max 23
_diffrn_reflns_limit_l_min -23
_diffrn_reflns_number 7157
_diffrn_reflns_theta_max 25
_diffrn_standards_decay_% -4.0
_diffrn_standards_interval_count 300
_diffrn_standards_number 3
_exptl_absorpt_coefficient_mu 0.833
_exptl_absorpt_correction_T_max 1.000
_exptl_absorpt_correction_T_min 0.8998
_exptl_absorpt_correction_type 'empirical, \DF (Texsan; Molecular Structure Corporation, 1987)'
_exptl_crystal_colour red
_exptl_crystal_density_diffrn 1.41
_exptl_crystal_description pyramidal
_exptl_crystal_size_max 0.35
_exptl_crystal_size_mid 0.25
_exptl_crystal_size_min 0.20
_refine_diff_density_max 0.421
_refine_diff_density_min -0.743
_refine_ls_extinction_method none
_refine_ls_goodness_of_fit_obs 1.35
_refine_ls_hydrogen_treatment 'H atoms refined isotropically'
_refine_ls_number_parameters 551
_refine_ls_number_reflns 5452
_refine_ls_R_factor_obs 0.037
_refine_ls_shift/esd_max 0.11
_refine_ls_structure_factor_coef F
_refine_ls_weighting_details w=1/\s^2^(F)
_refine_ls_weighting_scheme calc
_refine_ls_wR_factor_obs 0.049
_reflns_number_observed 5452
_reflns_number_total 6850
_reflns_observed_criterion I>3\s(I)
_cod_data_source_file kh1051.cif
_cod_data_source_block kh1051a
_cod_depositor_comments
;
The following automatic conversions were performed:

'_refine_ls_weighting_scheme' value ' w=1/\s^2^(F)' was changed to
'calc'. New tag '_refine_ls_weighting_details' was created. The value
of the new tag was set to 'w=1/\s^2^(F)'.

Automatic conversion script
Id: cif_fix_values 3143 2015-03-26 13:38:13Z robertas 
;
_cod_original_cell_volume 3702(2)
_cod_original_sg_symbol_H-M 'P 21/n'
_cod_database_code 2004897

loop_
_symmetry_equiv_pos_as_xyz
x,y,z
1/2+x,1/2-y,1/2+z
-x,-y,-z
1/2-x,1/2+y,1/2-z

loop_
_atom_site_aniso_label
_atom_site_aniso_U_11
_atom_site_aniso_U_22
_atom_site_aniso_U_33
_atom_site_aniso_U_12
_atom_site_aniso_U_13
_atom_site_aniso_U_23
Ag 0.0478(2) 0.0444(2) 0.0421(2) 0.00320(10) 0.00120(10) -0.00250(10)
C1 0.0347(4) 0.0456(5) 0.1240(10) 0.0002(4) 0.0038(5) -0.0067(5)
S(1) 0.0384(5) 0.0646(6) 0.1031(9) 0.0008(4) 0.0032(5) -0.0102(6)
S(2) 0.0656(7) 0.0830(9) 0.1480(10) 0.0224(6) 0.0184(8) 0.0127(8)
P(1) 0.0469(5) 0.0465(5) 0.0377(5) 0.0057(4) 0.0030(4) 0.0003(4)
P(2) 0.0473(5) 0.0425(5) 0.0377(4) -0.0017(4) 0.0026(4) -0.0011(4)
N(1) 0.041(2) 0.061(2) 0.123(3) 0.003(2) 0.008(2) 0.000(2)
N(2) 0.035(2) 0.085(3) 0.107(3) 0.003(2) 0.009(2) -0.015(2)
C(1) 0.038(2) 0.062(2) 0.047(2) 0.004(2) 0.0020(10) -0.003(2)
C(2) 0.040(2) 0.078(3) 0.056(2) 0.008(2) 0.006(2) -0.007(2)
C(11) 0.046(2) 0.055(2) 0.047(2) 0.008(2) 0.003(2) -0.007(2)
C(12) 0.080(3) 0.063(3) 0.053(2) 0.012(2) 0.019(2) 0.004(2)
C(13) 0.108(4) 0.091(4) 0.064(3) 0.014(3) 0.039(3) 0.000(3)
C(14) 0.109(4) 0.105(5) 0.078(4) 0.016(3) 0.043(3) -0.024(3)
C(15) 0.107(4) 0.069(3) 0.092(4) 0.023(3) 0.025(3) -0.017(3)
C(16) 0.082(3) 0.056(2) 0.059(3) 0.006(2) 0.012(2) -0.001(2)
C(21) 0.053(2) 0.053(2) 0.038(2) -0.001(2) 0.008(2) -0.002(2)
C(22) 0.058(2) 0.067(3) 0.062(2) 0.000(2) 0.015(2) 0.001(2)
C(23) 0.078(3) 0.088(4) 0.063(3) -0.025(3) 0.013(2) -0.008(2)
C(24) 0.113(5) 0.070(3) 0.065(3) -0.027(3) 0.016(3) -0.006(2)
C(25) 0.105(4) 0.055(3) 0.076(3) 0.003(3) 0.008(3) 0.005(2)
C(26) 0.069(3) 0.052(2) 0.056(2) 0.003(2) 0.001(2) 0.003(2)
C(31) 0.047(2) 0.045(2) 0.042(2) 0.0030(10) 0.004(2) 0.0040(10)
C(32) 0.054(2) 0.069(3) 0.051(2) 0.006(2) 0.003(2) -0.011(2)
C(33) 0.057(3) 0.093(3) 0.062(3) 0.000(2) -0.009(2) -0.014(2)
C(34) 0.051(2) 0.103(4) 0.074(3) -0.001(2) 0.002(2) 0.005(3)
C(35) 0.054(2) 0.106(4) 0.062(3) 0.012(2) 0.016(2) -0.001(3)
C(36) 0.054(2) 0.078(3) 0.047(2) 0.004(2) 0.005(2) -0.003(2)
C(41) 0.048(2) 0.058(2) 0.035(2) 0.001(2) 0.0010(10) -0.002(2)
C(42) 0.063(3) 0.066(3) 0.066(3) 0.008(2) 0.013(2) 0.001(2)
C(43) 0.068(3) 0.087(3) 0.081(3) 0.023(3) 0.011(2) 0.006(3)
C(44) 0.050(3) 0.127(5) 0.067(3) 0.014(3) 0.002(2) -0.001(3)
C(45) 0.049(2) 0.103(4) 0.067(3) -0.009(3) 0.002(2) -0.010(3)
C(46) 0.056(2) 0.067(3) 0.063(3) -0.007(2) 0.001(2) -0.009(2)
C(51) 0.058(2) 0.041(2) 0.040(2) -0.001(2) 0.000(2) -0.0030(10)
C(52) 0.067(2) 0.052(2) 0.047(2) -0.008(2) 0.000(2) 0.000(2)
C(53) 0.081(3) 0.052(2) 0.069(3) -0.014(2) 0.002(2) 0.008(2)
C(54) 0.104(4) 0.055(3) 0.074(3) -0.027(3) -0.012(3) -0.004(2)
C(55) 0.192(7) 0.080(3) 0.058(3) -0.055(4) -0.003(4) -0.021(3)
C(56) 0.146(5) 0.074(3) 0.048(3) -0.041(3) 0.012(3) -0.010(2)
C(61) 0.061(2) 0.043(2) 0.045(2) -0.009(2) -0.008(2) 0.000(2)
C(62) 0.081(3) 0.086(3) 0.051(2) -0.003(3) 0.003(2) 0.016(2)
C(63) 0.125(5) 0.105(4) 0.057(3) -0.022(4) -0.004(3) 0.025(3)
C(64) 0.139(5) 0.074(3) 0.065(3) -0.005(3) -0.027(4) 0.015(3)
C(65) 0.105(4) 0.069(3) 0.095(4) 0.017(3) -0.042(4) 0.001(3)
C(66) 0.075(3) 0.065(3) 0.060(3) 0.007(2) -0.009(2) 0.001(2)

loop_
_atom_site_label
_atom_site_fract_x
_atom_site_fract_y
_atom_site_fract_z
_atom_site_B_iso_or_equiv
Ag .81829(3) .137770(10) .249590(10) 3.540(10)
Cl .94701(9) .25367(5) .26134(6) 5.39(5)
S(1) .55280(10) .17027(6) .25805(6) 5.42(5)
S(2) .34240(10) .36309(7) .25055(8) 7.77(8)
P(1) .87700(10) .07966(5) .35725(4) 3.45(4)
P(2) .86030(10) .09027(4) .13860(4) 3.35(4)
N(1) .6239(4) .2994(2) .2682(2) 5.9(2)
N(2) .2780(4) .2351(3) .2724(2) 6.0(2)
C(1) .5246(4) .2534(2) .2635(2) 3.9(2)
C(2) .3747(4) .2816(2) .2626(2) 4.5(2)
C(11) .8037(4) .1198(2) .4309(2) 3.9(2)
C(12) .7697(5) .0838(2) .4866(2) 5.1(2)
C(13) .7141(6) .1169(3) .5407(3) 6.8(3)
C(14) .6917(6) .1849(3) .5388(3) 7.6(3)
C(15) .7244(6) .2222(3) .4834(3) 7.0(3)
C(16) .7798(5) .1899(2) .4289(2) 5.2(2)
C(21) .8231(4) -.0093(2) .3648(2) 3.80(10)
C(22) .6813(5) -.0247(2) .3501(2) 4.9(2)
C(23) .6338(6) -.0919(3) .3539(2) 6.0(3)
C(24) .7249(7) -0.1427(3) .3718(2) 6.5(3)
C(25) .8633(7) -0.1284(2) .3860(3) 6.2(3)
C(26) .9147(5) -.0619(2) .3830(2) 4.7(2)
C(31) 1.0667(4) .0781(2) .3748(2) 3.50(10)
C(32) 1.1306(4) .0990(2) .4343(2) 4.6(2)
C(33) 1.2768(5) .0986(3) .4440(2) 5.6(2)
C(34) 1.3586(5) .0764(3) .3944(2) 6.0(2)
C(35) 1.2974(5) .0543(3) .3343(2) 5.8(2)
C(36) 1.1525(4) .0560(2) .3246(2) 4.7(2)
C(41) 1.0462(4) .0713(2) .1308(2) 3.70(10)
C(42) 1.1018(5) .0064(2) .1262(2) 5.1(2)
C(43) 1.2463(5) -.0038(3) .1262(2) 6.2(2)
C(44) 1.3361(5) .0502(3) .1299(2) 6.4(3)
C(45) 1.2844(5) .1154(3) .1342(2) 5.8(2)
C(46) 1.1400(4) .1255(2) .1352(2) 4.9(2)
C(51) .7670(4) .0102(2) .1224(2) 3.70(10)
C(52) .7166(4) -.0246(2) .1761(2) 4.4(2)
C(53) .6401(5) -.0842(2) .1679(2) 5.3(2)
C(54) .6107(6) -0.1090(2) .1058(2) 6.2(2)
C(55) .6599(8) -.0752(3) .0521(3) 8.7(3)
C(56) .7357(7) -.0158(3) .0597(2) 7.0(3)
C(61) .8127(4) .1412(2) .0648(2) 4.0(2)
C(62) .8943(6) .1450(3) .0091(2) 5.7(2)
C(63) .8453(8) .1833(3) -.0465(3) 7.6(3)
C(64) .7194(8) .2160(3) -.0470(3) 7.4(3)
C(65) .6382(7) .2126(3) .0079(3) 7.2(3)
C(66) .6843(5) .1756(2) .0639(2) 5.3(2)
H(1) .596(6) .342(3) .269(3) 9(2)
H(2) .721(6) .284(3) .270(2) 8.0(10)
H(3) .177(7) .251(3) .268(3) 12(2)
H(4) .283(8) .194(4) .277(4) 14(3)
H(5) .789(4) .035(2) .487(2) 6.0(10)
H(6) .700(5) .090(2) .578(2) 7.0(10)
H(7) .654(6) .202(3) .574(3) 9.0(10)
H(8) .700(6) .268(3) .477(2) 9(2)
H(9) .806(4) .213(2) .394(2) 4.5(9)
H(10) .632(4) .010(2) .335(2) 6.0(10)
H(11) .543(5) -0.100(2) .342(2) 6.0(10)
H(12) .681(5) -0.185(3) .376(2) 7.0(10)
H(13) .929(5) -0.163(3) .398(2) 8.0(10)
H(14) 1.009(4) -.052(2) .391(2) 4.1(8)
H(15) 1.076(4) .114(2) .465(2) 4.3(8)
H(16) 1.312(5) .111(2) .482(2) 7.0(10)
H(17) 1.456(5) .078(2) .401(2) 5.0(10)
H(18) 1.349(5) .041(2) .300(2) 7.0(10)
H(19) 1.110(4) .041(2) .283(2) 6.0(10)
H(20) 1.046(5) -.027(2) .124(2) 6.0(10)
H(21) 1.280(5) -.055(3) .130(2) 8.0(10)
H(22) 1.433(5) .041(2) .132(2) 5.0(10)
H(23) 1.342(5) .152(3) .138(2) 8.0(10)
H(24) 1.107(4) .171(2) .142(2) 6.0(10)
H(25) .732(4) -.005(2) .217(2) 6.0(10)
H(26) .609(6) -0.110(3) .207(3) 9.0(10)
H(27) .556(6) -0.152(3) .103(3) 9(2)
H(28) .635(6) -.094(3) .011(3) 9.0(10)
H(29) .769(6) .004(3) .028(2) 9(2)
H(30) .981(5) .122(2) .012(2) 7.0(10)
H(31) .916(6) .187(3) -.081(3) 11(2)
H(32) .687(6) .245(3) -.088(3) 9.0(10)
H(33) .562(5) .234(2) .009(2) 7.0(10)
H(34) .641(5) .172(2) .099(2) 6.0(10)

loop_
_geom_angle_atom_site_label_1
_geom_angle_atom_site_label_2
_geom_angle_atom_site_label_3
_geom_angle_site_symmetry_2
_geom_angle_site_symmetry_3
_geom_angle
_geom_angle_publ_flag
P(2) Ag P(1) . . 125.01(3) yes
P(2) Ag Cl . . 108.71(4) yes
P(2) Ag S(1) . . 110.31(4) yes
P(1) Ag Cl . . 103.74(4) yes
P(1) Ag S(1) . . 103.58(4) yes
Cl Ag S(1) . . 103.38(4) yes
C(1) S(1) Ag . . 113.90(10) yes
C(31) P(1) C(21) . . 104.2(2) yes
C(31) P(1) C(11) . . 105.0(2) yes
C(31) P(1) Ag . . 110.90(10) yes
C(21) P(1) C(11) . . 103.0(2) yes
C(21) P(1) Ag . . 117.30(10) yes
C(11) P(1) Ag . . 115.10(10) yes
C(41) P(2) C(51) . . 105.8(2) yes
C(41) P(2) C(61) . . 104.3(2) yes
C(41) P(2) Ag . . 110.70(10) yes
C(51) P(2) C(61) . . 103.0(2) yes
C(51) P(2) Ag . . 113.00(10) yes
C(61) P(2) Ag . . 118.80(10) yes
N(1) C(1) C(2) . . 114.8(3) yes
N(1) C(1) S(1) . . 124.5(3) yes
C(2) C(1) S(1) . . 120.7(3) yes
N(2) C(2) C(1) . . 113.7(4) yes
N(2) C(2) S(2) . . 124.8(3) yes
C(1) C(2) S(2) . . 121.5(3) yes
H(1) N(1) H(2) . . 126(5) yes
H(1) N(1) C(1) . . 116(4) yes
H(2) N(1) C(1) . . 117(3) yes
H(4) N(2) H(3) . . 111(6) yes
H(4) N(2) C(2) . . 132(6) yes
H(3) N(2) C(2) . . 116(4) yes
Cl H(2) N(1) . . 173(4) yes
Cl H(3) N(2) 1_655 1_655 164(6) yes
C(12) C(11) C(16) . . 119.0(4) no
C(12) C(11) P(1) . . 123.1(3) no
C(16) C(11) P(1) . . 117.8(3) no
C(11) C(12) C(13) . . 120.6(4) no
C(14) C(13) C(12) . . 120.3(5) no
C(13) C(14) C(15) . . 120.3(5) no
C(14) C(15) C(16) . . 120.1(5) no
C(15) C(16) C(11) . . 119.6(4) no
C(26) C(21) C(22) . . 118.7(4) no
C(26) C(21) P(1) . . 124.0(3) no
C(22) C(21) P(1) . . 117.4(3) no
C(23) C(22) C(21) . . 120.2(5) no
C(24) C(23) C(22) . . 120.3(5) no
C(23) C(24) C(25) . . 120.0(5) no
C(24) C(25) C(26) . . 121.3(5) no
C(21) C(26) C(25) . . 119.5(4) no
C(32) C(31) C(36) . . 118.1(3) no
C(32) C(31) P(1) . . 123.8(3) no
C(36) C(31) P(1) . . 118.1(3) no
C(31) C(32) C(33) . . 121.1(4) no
C(34) C(33) C(32) . . 119.8(4) no
C(33) C(34) C(35) . . 120.5(4) no
C(36) C(35) C(34) . . 119.4(4) no
C(35) C(36) C(31) . . 121.1(4) no
C(42) C(41) C(46) . . 117.7(4) no
C(42) C(41) P(2) . . 124.7(3) no
C(46) C(41) P(2) . . 117.4(3) no
C(41) C(42) C(43) . . 120.9(5) no
C(44) C(43) C(42) . . 120.3(5) no
C(43) C(44) C(45) . . 120.4(5) no
C(44) C(45) C(46) . . 119.3(5) no
C(45) C(46) C(41) . . 121.4(4) no
C(56) C(51) C(52) . . 117.4(4) no
C(56) C(51) P(2) . . 124.4(3) no
C(52) C(51) P(2) . . 118.0(3) no
C(51) C(52) C(53) . . 121.7(4) no
C(54) C(53) C(52) . . 119.8(4) no
C(53) C(54) C(55) . . 119.3(4) no
C(54) C(55) C(56) . . 121.3(5) no
C(55) C(56) C(51) . . 120.4(5) no
C(62) C(61) C(66) . . 118.9(4) no
C(62) C(61) P(2) . . 123.7(3) no
C(66) C(61) P(2) . . 117.3(3) no
C(61) C(62) C(63) . . 119.4(5) no
C(64) C(63) C(62) . . 121.2(6) no
C(63) C(64) C(65) . . 119.8(5) no
C(64) C(65) C(66) . . 120.4(6) no
C(61) C(66) C(65) . . 120.3(5) no
H(5) C(12) C(11) . . 118(2) no
H(5) C(12) C(13) . . 122(2) no
H(6) C(13) C(14) . . 124(3) no
H(6) C(13) C(12) . . 116(3) no
H(7) C(14) C(13) . . 116(4) no
H(7) C(14) C(15) . . 124(4) no
H(8) C(15) C(14) . . 124(3) no
H(8) C(15) C(16) . . 115(3) no
H(9) C(16) C(15) . . 122(3) no
H(9) C(16) C(11) . . 119(3) no
H(10) C(22) C(23) . . 126(3) no
H(10) C(22) C(21) . . 113(3) no
H(11) C(23) C(24) . . 123(3) no
H(11) C(23) C(22) . . 117(3) no
H(12) C(24) C(23) . . 113(3) no
H(12) C(24) C(25) . . 126(3) no
H(13) C(25) C(24) . . 122(3) no
H(13) C(25) C(26) . . 117(3) no
H(14) C(26) C(21) . . 119(2) no
H(14) C(26) C(25) . . 122(2) no
H(15) C(32) C(31) . . 118(2) no
H(15) C(32) C(33) . . 121(2) no
H(16) C(33) C(34) . . 122(3) no
H(16) C(33) C(32) . . 118(3) no
H(17) C(34) C(33) . . 118(3) no
H(17) C(34) C(35) . . 121(3) no
H(18) C(35) C(36) . . 118(3) no
H(18) C(35) C(34) . . 122(3) no
H(19) C(36) C(35) . . 120(2) no
H(19) C(36) C(31) . . 119(2) no
H(20) C(42) C(41) . . 119(3) no
H(20) C(42) C(43) . . 120(3) no
H(21) C(43) C(44) . . 123(3) no
H(21) C(43) C(42) . . 116(3) no
H(22) C(44) C(43) . . 118(3) no
H(22) C(44) C(45) . . 122(3) no
H(23) C(45) C(44) . . 122(3) no
H(23) C(45) C(46) . . 119(3) no
H(24) C(46) C(45) . . 117(3) no
H(24) C(46) C(41) . . 121(3) no
H(25) C(52) C(51) . . 117(3) no
H(25) C(52) C(53) . . 121(3) no
H(26) C(53) C(54) . . 120(3) no
H(26) C(53) C(52) . . 121(3) no
H(27) C(54) C(53) . . 116(3) no
H(27) C(54) C(55) . . 125(3) no
H(28) C(55) C(54) . . 116(3) no
H(28) C(55) C(56) . . 123(3) no
H(29) C(56) C(55) . . 122(4) no
H(29) C(56) C(51) . . 117(4) no
H(30) C(62) C(61) . . 116(3) no
H(30) C(62) C(63) . . 124(3) no
H(31) C(63) C(64) . . 126(4) no
H(31) C(63) C(62) . . 113(4) no
H(32) C(64) C(63) . . 120(3) no
H(32) C(64) C(65) . . 120(3) no
H(33) C(65) C(64) . . 121(4) no
H(33) C(65) C(66) . . 119(4) no
H(34) C(66) C(61) . . 115(3) no
H(34) C(66) C(65) . . 125(3) no

loop_
_geom_bond_atom_site_label_1
_geom_bond_atom_site_label_2
_geom_bond_site_symmetry_2
_geom_bond_distance
_geom_bond_publ_flag
Ag P(2) . 2.4580(10) yes
Ag P(1) . 2.4770(10) yes
Ag Cl . 2.5800(10) yes
Ag S(1) . 2.6040(10) yes
S(1) C(1) . 1.654(4) yes
S(2) C(2) . 1.640(4) yes
P(1) C(31) . 1.814(4) yes
P(1) C(21) . 1.822(4) yes
P(1) C(11) . 1.833(4) yes
P(2) C(41) . 1.811(4) yes
P(2) C(51) . 1.819(3) yes
P(2) C(61) . 1.821(4) yes
N(1) C(1) . 1.301(5) yes
N(2) C(2) . 1.312(6) yes
C(1) C(2) . 1.521(5) yes
N(1) H(1) . .88(6) yes
N(1) H(2) . .97(5) yes
N(2) H(4) . .81(7) yes
N(2) H(3) . 1.00(7) yes
Cl N(1) . 3.195(4) yes
Cl N(2) 1_655 3.150(4) yes
C(11) C(12) . 1.369(5) no
C(11) C(16) . 1.393(5) no
C(12) C(13) . 1.385(6) no
C(13) C(14) . 1.348(8) no
C(14) C(15) . 1.374(8) no
C(15) C(16) . 1.385(6) no
C(21) C(26) . 1.384(5) no
C(21) C(22) . 1.393(5) no
C(22) C(23) . 1.392(6) no
C(23) C(24) . 1.355(8) no
C(24) C(25) . 1.357(8) no
C(25) C(26) . 1.391(6) no
C(31) C(32) . 1.374(5) no
C(31) C(36) . 1.389(5) no
C(32) C(33) . 1.388(5) no
C(33) C(34) . 1.358(6) no
C(34) C(35) . 1.381(6) no
C(35) C(36) . 1.377(6) no
C(41) C(42) . 1.381(6) no
C(41) C(46) . 1.383(5) no
C(42) C(43) . 1.382(6) no
C(43) C(44) . 1.356(7) no
C(44) C(45) . 1.371(7) no
C(45) C(46) . 1.382(6) no
C(51) C(56) . 1.374(5) no
C(51) C(52) . 1.376(5) no
C(52) C(53) . 1.379(5) no
C(53) C(54) . 1.353(6) no
C(54) C(55) . 1.360(7) no
C(55) C(56) . 1.371(7) no
C(61) C(62) . 1.386(6) no
C(61) C(66) . 1.389(6) no
C(62) C(63) . 1.403(7) no
C(63) C(64) . 1.352(8) no
C(64) C(65) . 1.371(8) no
C(65) C(66) . 1.389(7) no
C(12) H(5) . .97(4) no
C(13) H(6) . .92(4) no
C(14) H(7) . .87(5) no
C(15) H(8) . .94(5) no
C(16) H(9) . .87(4) no
C(22) H(10) . .87(4) no
C(23) H(11) . .89(4) no
C(24) H(12) . .94(5) no
C(25) H(13) . .94(5) no
C(26) H(14) . .92(4) no
C(32) H(15) . .87(4) no
C(33) H(16) . .84(5) no
C(34) H(17) . .93(4) no
C(35) H(18) . .91(4) no
C(36) H(19) . .95(4) no
C(42) H(20) . .84(4) no
C(43) H(21) . 1.05(5) no
C(44) H(22) . .93(4) no
C(45) H(23) . .91(5) no
C(46) H(24) . .96(4) no
C(52) H(25) . .91(4) no
C(53) H(26) . .98(5) no
C(54) H(27) . .98(5) no
C(55) H(28) . .92(5) no
C(56) H(29) . .83(5) no
C(62) H(30) . .94(4) no
C(63) H(31) . .99(6) no
C(64) H(32) . 1.02(5) no
C(65) H(33) . .83(5) no
C(66) H(34) . .82(4) no
